data_7245581
loop_
_publ_author_name
'Sigalov, Mark'
'Mazor, Royi'
'Ellern, Arkady'
'Larina, Nina'
'Lokshin, Vladimir'
'Khodorkovsky, Vladimir'

_publ_section_title
;
 Conjugated donor--acceptor substituted systems involving the
 1,3-indandione-derived electron accepting moieties
;
_journal_issue 43
_journal_name_full 'RSC Advances'
_journal_page_first 27766
_journal_page_last 27774
_journal_paper_doi 10.1039/D2RA05335G
_journal_volume 12
_journal_year 2022
_chemical_formula_sum 'C22 H21 N O2'
_chemical_formula_weight 331.40
_space_group_crystal_system monoclinic
_space_group_IT_number 15
_space_group_name_Hall '-C 2yc'
_space_group_name_H-M_alt 'C 1 2/c 1'
_atom_sites_solution_hydrogens geom
_audit_creation_method SHELXL-2018/3
_audit_update_record
;
2022-07-28 deposited with the CCDC.	2022-09-21 downloaded from the CCDC.
;
_cell_angle_alpha 90
_cell_angle_beta 95.13(3)
_cell_angle_gamma 90
_cell_formula_units_Z 8
_cell_length_a 21.496(8)
_cell_length_b 7.800(3)
_cell_length_c 21.007(7)
_cell_measurement_reflns_used 38
_cell_measurement_temperature 193(2)
_cell_measurement_theta_max 20.36
_cell_measurement_theta_min 3.45
_cell_volume 3508(2)
_computing_cell_refinement 'Syntax P-1 Suite'
_computing_data_collection 'Syntax P-1 Suite'
_computing_data_reduction 'Syntax P-1 Suite'
_computing_molecular_graphics 'XSHELL, Bruker'
_computing_publication_material "'XSHELL, Bruker"
_computing_structure_refinement 'SHELXL-2018/3 (Sheldrick, 2018)'
_computing_structure_solution 'Syntax P-1 Suite'
_diffrn_ambient_temperature 193(2)
_diffrn_measured_fraction_theta_full 0.992
_diffrn_measured_fraction_theta_max 0.992
_diffrn_measurement_device_type 'Syntax P1'
_diffrn_measurement_method '2-theta/omega scan'
_diffrn_radiation_monochromator graphite
_diffrn_radiation_source 'fine-focus sealed tube'
_diffrn_radiation_type MoK\a
_diffrn_radiation_wavelength 0.71073
_diffrn_reflns_av_R_equivalents 0.1093
_diffrn_reflns_av_unetI/netI 0.2408
_diffrn_reflns_Laue_measured_fraction_full 0.992
_diffrn_reflns_Laue_measured_fraction_max 0.992
_diffrn_reflns_limit_h_max 25
_diffrn_reflns_limit_h_min 0
_diffrn_reflns_limit_k_max 9
_diffrn_reflns_limit_k_min 0
_diffrn_reflns_limit_l_max 24
_diffrn_reflns_limit_l_min -25
_diffrn_reflns_number 3182
_diffrn_reflns_point_group_measured_fraction_full 0.992
_diffrn_reflns_point_group_measured_fraction_max 0.992
_diffrn_reflns_theta_full 25.052
_diffrn_reflns_theta_max 25.052
_diffrn_reflns_theta_min 2.598
_exptl_absorpt_coefficient_mu 0.080
_exptl_crystal_colour colorless
_exptl_crystal_density_diffrn 1.255
_exptl_crystal_description block
_exptl_crystal_F_000 1408
_exptl_crystal_size_max 0.35
_exptl_crystal_size_mid 0.18
_exptl_crystal_size_min 0.18
_refine_diff_density_max 0.179
_refine_diff_density_min -0.184
_refine_diff_density_rms 0.045
_refine_ls_extinction_method none
_refine_ls_goodness_of_fit_ref 0.953
_refine_ls_hydrogen_treatment constr
_refine_ls_matrix_type full
_refine_ls_number_parameters 228
_refine_ls_number_reflns 3094
_refine_ls_number_restraints 0
_refine_ls_restrained_S_all 0.953
_refine_ls_R_factor_all 0.2539
_refine_ls_R_factor_gt 0.0687
_refine_ls_shift/su_max 0.000
_refine_ls_shift/su_mean 0.000
_refine_ls_structure_factor_coef Fsqd
_refine_ls_weighting_details 'w=1/[\s^2^(Fo^2^)+(0.0548P)^2^] where P=(Fo^2^+2Fc^2^)/3'
_refine_ls_weighting_scheme calc
_refine_ls_wR_factor_gt 0.1021
_refine_ls_wR_factor_ref 0.1388
_reflns_number_gt 1313
_reflns_number_total 3094
_reflns_threshold_expression 'I > 2\s(I)'
_cod_data_source_file d2ra05335g3.cif
_cod_data_source_block IDLET
_cod_original_sg_symbol_H-M 'C 2/c'
_cod_database_code 7245581
_shelx_space_group_comment
;
The symmetry employed for this shelxl refinement is uniquely defined
by the following loop, which should always be used as a source of
symmetry information in preference to the above space-group names.
They are only intended as comments.
;

loop_
_space_group_symop_operation_xyz
'x, y, z'
'-x, y, -z+1/2'
'x+1/2, y+1/2, z'
'-x+1/2, y+1/2, -z+1/2'
'-x, -y, -z'
'x, -y, z-1/2'
'-x+1/2, -y+1/2, -z'
'x+1/2, -y+1/2, z-1/2'

loop_
_atom_site_label
_atom_site_type_symbol
_atom_site_fract_x
_atom_site_fract_y
_atom_site_fract_z
_atom_site_U_iso_or_equiv
_atom_site_adp_type
_atom_site_occupancy
_atom_site_site_symmetry_order
_atom_site_calc_flag
_atom_site_refinement_flags_posn
_atom_site_refinement_flags_adp
_atom_site_refinement_flags_occupancy
_atom_site_disorder_assembly
_atom_site_disorder_group
O1 O 0.66991(12) 0.4326(3) -0.10881(11) 0.0487(7) Uani 1 1 d . . . . .
O2 O 0.59580(12) 0.7696(3) 0.05609(11) 0.0450(7) Uani 1 1 d . . . . .
N1 N 0.38020(12) -0.0349(3) 0.24814(12) 0.0331(7) Uani 1 1 d . . . . .
C1 C 0.66090(15) 0.5497(4) -0.07169(16) 0.0327(9) Uani 1 1 d . . . . .
C2 C 0.62044(15) 0.5481(4) -0.01886(15) 0.0288(8) Uani 1 1 d . . . . .
C3 C 0.62326(15) 0.7184(4) 0.01067(17) 0.0316(9) Uani 1 1 d . . . . .
C4 C 0.66639(15) 0.8224(4) -0.02501(16) 0.0293(8) Uani 1 1 d . . . . .
C5 C 0.68579(16) 0.9915(4) -0.01659(17) 0.0397(10) Uani 1 1 d . . . . .
H5 H 0.670903 1.060770 0.016012 0.048 Uiso 1 1 calc R U . . .
C6 C 0.72752(17) 1.0561(5) -0.05721(18) 0.0456(10) Uani 1 1 d . . . . .
H6 H 0.740615 1.172151 -0.052645 0.055 Uiso 1 1 calc R U . . .
C7 C 0.75058(18) 0.9564(5) -0.10415(18) 0.0467(10) Uani 1 1 d . . . . .
H7 H 0.779653 1.003466 -0.130843 0.056 Uiso 1 1 calc R U . . .
C8 C 0.73130(17) 0.7881(4) -0.11221(17) 0.0410(10) Uani 1 1 d . . . . .
H8 H 0.747015 0.718305 -0.144186 0.049 Uiso 1 1 calc R U . . .
C9 C 0.68897(15) 0.7237(4) -0.07312(15) 0.0284(9) Uani 1 1 d . . . . .
C10 C 0.59116(15) 0.4032(4) -0.00106(15) 0.0321(9) Uani 1 1 d . . . . .
H10 H 0.597352 0.305169 -0.026577 0.038 Uiso 1 1 calc R U . . .
C11 C 0.55276(16) 0.3756(4) 0.04973(16) 0.0357(9) Uani 1 1 d . . . . .
H11 H 0.542892 0.468842 0.076150 0.043 Uiso 1 1 calc R U . . .
C12 C 0.53019(15) 0.2171(4) 0.06064(15) 0.0337(9) Uani 1 1 d . . . . .
H12 H 0.542274 0.130239 0.032534 0.040 Uiso 1 1 calc R U . . .
C13 C 0.49077(15) 0.1603(4) 0.10825(15) 0.0276(8) Uani 1 1 d . . . . .
C14 C 0.47535(16) -0.0141(4) 0.11134(16) 0.0353(9) Uani 1 1 d . . . . .
H14 H 0.490820 -0.090469 0.081269 0.042 Uiso 1 1 calc R U . . .
C15 C 0.43885(15) -0.0788(4) 0.15598(15) 0.0337(9) Uani 1 1 d . . . . .
H15 H 0.429293 -0.197689 0.155724 0.040 Uiso 1 1 calc R U . . .
C16 C 0.41527(15) 0.0286(4) 0.20231(16) 0.0286(8) Uani 1 1 d . . . . .
C17 C 0.42978(15) 0.2049(4) 0.19915(16) 0.0331(9) Uani 1 1 d . . . . .
H17 H 0.414140 0.281687 0.228988 0.040 Uiso 1 1 calc R U . . .
C18 C 0.46611(15) 0.2676(4) 0.15373(16) 0.0336(9) Uani 1 1 d . . . . .
H18 H 0.474835 0.386929 0.153022 0.040 Uiso 1 1 calc R U . . .
C19 C 0.35842(18) -0.2126(4) 0.24646(17) 0.0470(11) Uani 1 1 d . . . . .
H19A H 0.350453 -0.249256 0.201356 0.056 Uiso 1 1 calc R U . . .
H19B H 0.318368 -0.218750 0.266234 0.056 Uiso 1 1 calc R U . . .
C20 C 0.4047(2) -0.3358(5) 0.28109(19) 0.0685(13) Uani 1 1 d . . . . .
H20A H 0.442778 -0.340561 0.258747 0.103 Uiso 1 1 calc R U . . .
H20B H 0.386071 -0.450386 0.281843 0.103 Uiso 1 1 calc R U . . .
H20C H 0.415074 -0.295924 0.324998 0.103 Uiso 1 1 calc R U . . .
C21 C 0.36598(16) 0.0636(4) 0.30383(15) 0.0369(9) Uani 1 1 d . . . . .
H21A H 0.398621 0.151983 0.312853 0.044 Uiso 1 1 calc R U . . .
H21B H 0.367126 -0.013758 0.341288 0.044 Uiso 1 1 calc R U . . .
C22 C 0.30308(18) 0.1497(5) 0.2952(2) 0.0604(12) Uani 1 1 d . . . . .
H22A H 0.303884 0.240135 0.262906 0.091 Uiso 1 1 calc R U . . .
H22B H 0.293333 0.199992 0.335871 0.091 Uiso 1 1 calc R U . . .
H22C H 0.271103 0.064880 0.281174 0.091 Uiso 1 1 calc R U . . .

loop_
_atom_site_aniso_label
_atom_site_aniso_U_11
_atom_site_aniso_U_22
_atom_site_aniso_U_33
_atom_site_aniso_U_23
_atom_site_aniso_U_13
_atom_site_aniso_U_12
O1 0.0648(18) 0.0377(14) 0.0459(16) -0.0117(13) 0.0180(14) -0.0090(14)
O2 0.0515(17) 0.0428(15) 0.0429(16) -0.0086(13) 0.0169(14) 0.0039(13)
N1 0.0369(18) 0.0337(17) 0.0300(17) -0.0066(15) 0.0108(15) -0.0057(15)
C1 0.037(2) 0.027(2) 0.034(2) -0.0027(18) 0.0021(17) -0.0005(19)
C2 0.031(2) 0.0282(19) 0.0266(19) 0.0021(17) 0.0023(16) -0.0036(17)
C3 0.029(2) 0.035(2) 0.030(2) -0.0024(18) -0.0042(18) 0.0018(17)
C4 0.028(2) 0.024(2) 0.035(2) 0.0000(17) -0.0009(17) 0.0014(16)
C5 0.041(2) 0.032(2) 0.045(2) -0.0066(17) 0.000(2) 0.0023(18)
C6 0.048(3) 0.032(2) 0.055(3) 0.011(2) -0.004(2) -0.007(2)
C7 0.047(2) 0.045(3) 0.048(3) 0.012(2) 0.008(2) -0.013(2)
C8 0.046(2) 0.036(2) 0.042(2) 0.0022(19) 0.009(2) -0.003(2)
C9 0.028(2) 0.031(2) 0.026(2) 0.0027(17) 0.0005(17) -0.0016(17)
C10 0.034(2) 0.032(2) 0.0292(19) -0.0041(18) 0.0001(18) 0.0016(18)
C11 0.034(2) 0.036(2) 0.037(2) -0.0022(18) 0.0028(18) -0.0015(18)
C12 0.032(2) 0.038(2) 0.031(2) -0.0018(17) 0.0005(18) -0.0019(18)
C13 0.027(2) 0.029(2) 0.026(2) 0.0007(16) -0.0007(17) -0.0011(17)
C14 0.038(2) 0.036(2) 0.033(2) -0.0074(17) 0.0059(19) -0.0008(18)
C15 0.037(2) 0.028(2) 0.037(2) -0.0035(19) 0.0085(19) -0.0031(18)
C16 0.027(2) 0.030(2) 0.029(2) -0.0008(18) 0.0006(17) -0.0018(17)
C17 0.035(2) 0.036(2) 0.030(2) -0.0047(18) 0.0065(18) 0.0019(18)
C18 0.034(2) 0.025(2) 0.041(2) 0.0014(18) -0.0005(19) 0.0005(17)
C19 0.054(3) 0.047(3) 0.043(2) -0.014(2) 0.023(2) -0.027(2)
C20 0.110(4) 0.035(2) 0.063(3) 0.006(2) 0.026(3) 0.002(3)
C21 0.040(2) 0.039(2) 0.033(2) -0.0063(18) 0.0076(18) -0.0024(19)
C22 0.056(3) 0.053(3) 0.076(3) -0.006(2) 0.025(2) 0.012(2)

loop_
_atom_type_symbol
_atom_type_description
_atom_type_scat_dispersion_real
_atom_type_scat_dispersion_imag
_atom_type_scat_source
C C 0.0033 0.0016 'International Tables Vol C Tables 4.2.6.8 and 6.1.1.4'
H H 0.0000 0.0000 'International Tables Vol C Tables 4.2.6.8 and 6.1.1.4'
N N 0.0061 0.0033 'International Tables Vol C Tables 4.2.6.8 and 6.1.1.4'
O O 0.0106 0.0060 'International Tables Vol C Tables 4.2.6.8 and 6.1.1.4'

loop_
_geom_angle_atom_site_label_1
_geom_angle_atom_site_label_2
_geom_angle_atom_site_label_3
_geom_angle
_geom_angle_site_symmetry_1
_geom_angle_site_symmetry_3
_geom_angle_publ_flag
C16 N1 C21 122.9(3) . . ?
C16 N1 C19 121.4(3) . . ?
C21 N1 C19 115.5(3) . . ?
O1 C1 C2 127.7(3) . . ?
O1 C1 C9 125.4(3) . . ?
C2 C1 C9 106.9(3) . . ?
C10 C2 C3 129.7(3) . . ?
C10 C2 C1 122.2(3) . . ?
C3 C2 C1 107.9(3) . . ?
O2 C3 C2 128.1(3) . . ?
O2 C3 C4 125.3(3) . . ?
C2 C3 C4 106.6(3) . . ?
C9 C4 C5 119.8(3) . . ?
C9 C4 C3 109.8(3) . . ?
C5 C4 C3 130.4(3) . . ?
C6 C5 C4 118.0(4) . . ?
C6 C5 H5 121.0 . . ?
C4 C5 H5 121.0 . . ?
C7 C6 C5 121.8(4) . . ?
C7 C6 H6 119.1 . . ?
C5 C6 H6 119.1 . . ?
C6 C7 C8 119.9(4) . . ?
C6 C7 H7 120.0 . . ?
C8 C7 H7 120.0 . . ?
C9 C8 C7 118.8(4) . . ?
C9 C8 H8 120.6 . . ?
C7 C8 H8 120.6 . . ?
C8 C9 C4 121.6(3) . . ?
C8 C9 C1 129.6(3) . . ?
C4 C9 C1 108.8(3) . . ?
C2 C10 C11 130.1(3) . . ?
C2 C10 H10 114.9 . . ?
C11 C10 H10 114.9 . . ?
C12 C11 C10 120.3(3) . . ?
C12 C11 H11 119.8 . . ?
C10 C11 H11 119.8 . . ?
C11 C12 C13 129.9(3) . . ?
C11 C12 H12 115.1 . . ?
C13 C12 H12 115.1 . . ?
C14 C13 C18 116.1(3) . . ?
C14 C13 C12 119.2(3) . . ?
C18 C13 C12 124.8(3) . . ?
C15 C14 C13 122.7(3) . . ?
C15 C14 H14 118.6 . . ?
C13 C14 H14 118.6 . . ?
C14 C15 C16 121.0(3) . . ?
C14 C15 H15 119.5 . . ?
C16 C15 H15 119.5 . . ?
N1 C16 C15 121.7(3) . . ?
N1 C16 C17 121.6(3) . . ?
C15 C16 C17 116.8(3) . . ?
C18 C17 C16 121.3(3) . . ?
C18 C17 H17 119.3 . . ?
C16 C17 H17 119.3 . . ?
C17 C18 C13 122.1(3) . . ?
C17 C18 H18 119.0 . . ?
C13 C18 H18 119.0 . . ?
N1 C19 C20 113.2(3) . . ?
N1 C19 H19A 108.9 . . ?
C20 C19 H19A 108.9 . . ?
N1 C19 H19B 108.9 . . ?
C20 C19 H19B 108.9 . . ?
H19A C19 H19B 107.8 . . ?
C19 C20 H20A 109.5 . . ?
C19 C20 H20B 109.5 . . ?
H20A C20 H20B 109.5 . . ?
C19 C20 H20C 109.5 . . ?
H20A C20 H20C 109.5 . . ?
H20B C20 H20C 109.5 . . ?
N1 C21 C22 112.9(3) . . ?
N1 C21 H21A 109.0 . . ?
C22 C21 H21A 109.0 . . ?
N1 C21 H21B 109.0 . . ?
C22 C21 H21B 109.0 . . ?
H21A C21 H21B 107.8 . . ?
C21 C22 H22A 109.5 . . ?
C21 C22 H22B 109.5 . . ?
H22A C22 H22B 109.5 . . ?
C21 C22 H22C 109.5 . . ?
H22A C22 H22C 109.5 . . ?
H22B C22 H22C 109.5 . . ?

loop_
_geom_bond_atom_site_label_1
_geom_bond_atom_site_label_2
_geom_bond_distance
_geom_bond_site_symmetry_2
_geom_bond_publ_flag
O1 C1 1.228(3) . ?
O2 C3 1.233(4) . ?
N1 C16 1.368(4) . ?
N1 C21 1.454(4) . ?
N1 C19 1.462(4) . ?
C1 C2 1.470(4) . ?
C1 C9 1.487(4) . ?
C2 C10 1.362(4) . ?
C2 C3 1.465(4) . ?
C3 C4 1.484(4) . ?
C4 C9 1.392(4) . ?
C4 C5 1.390(4) . ?
C5 C6 1.387(5) . ?
C5 H5 0.9500 . ?
C6 C7 1.382(5) . ?
C6 H6 0.9500 . ?
C7 C8 1.382(5) . ?
C7 H7 0.9500 . ?
C8 C9 1.374(5) . ?
C8 H8 0.9500 . ?
C10 C11 1.423(4) . ?
C10 H10 0.9500 . ?
C11 C12 1.355(4) . ?
C11 H11 0.9500 . ?
C12 C13 1.437(4) . ?
C12 H12 0.9500 . ?
C13 C14 1.403(4) . ?
C13 C18 1.409(4) . ?
C14 C15 1.372(4) . ?
C14 H14 0.9500 . ?
C15 C16 1.412(4) . ?
C15 H15 0.9500 . ?
C16 C17 1.413(4) . ?
C17 C18 1.376(4) . ?
C17 H17 0.9500 . ?
C18 H18 0.9500 . ?
C19 C20 1.521(5) . ?
C19 H19A 0.9900 . ?
C19 H19B 0.9900 . ?
C20 H20A 0.9800 . ?
C20 H20B 0.9800 . ?
C20 H20C 0.9800 . ?
C21 C22 1.506(5) . ?
C21 H21A 0.9900 . ?
C21 H21B 0.9900 . ?
C22 H22A 0.9800 . ?
C22 H22B 0.9800 . ?
C22 H22C 0.9800 . ?
